data_2107115
loop_
_publ_author_name
'Okamoto, S.'
'Okamoto, S.I.'
'Ito, T.'

_publ_section_title
;
 The crystal structure of barium diferrite
;
_journal_name_full 'Acta Crystallographica B (24,1968-38,1982)'
_journal_page_first 832
_journal_page_last 838
_journal_volume 29
_journal_year 1973
_chemical_formula_sum 'Ba Fe4 O7'
_space_group_IT_number 176
_symmetry_space_group_name_Hall '-P 6c'
_symmetry_space_group_name_H-M 'P 63/m'
_cell_angle_alpha 90
_cell_angle_beta 90
_cell_angle_gamma 120
_cell_formula_units_Z 2
_cell_length_a 5.16
_cell_length_b 5.16
_cell_length_c 13.811
_cell_volume 318.460
_citation_journal_id_ASTM ACBCAR
_cod_data_source_file Okamoto_ACBCAR_1973_654.cif
_cod_data_source_block Ba1Fe4O7
_cod_original_cell_volume 318.4602
_cod_original_formula_sum 'Ba1 Fe4 O7'
_cod_database_code 2107115

loop_
_symmetry_equiv_pos_as_xyz
x,y,z
x-y,x,z+1/2
-y,x-y,z
-x,-y,z+1/2
-x+y,-x,z
y,-x+y,z+1/2
-x,-y,-z
-x+y,-x,-z-1/2
y,-x+y,-z
x,y,-z-1/2
x-y,x,-z
-y,x-y,-z-1/2

loop_
_atom_site_label
_atom_site_type_symbol
_atom_site_fract_x
_atom_site_fract_y
_atom_site_fract_z
_atom_site_occupancy
_atom_site_U_iso_or_equiv
O1 O-2 0 0 0.25 1 0.0
O2 O-2 0.3435 0.3377 0.079 1 0.0
Fe1 Fe+3 0 0 0.1149 1 0.0
Ba1 Ba+2 0.6667 0.3333 0.25 1 0.0
Fe2 Fe+3 0.3333 0.6667 0.0089 1 0.0
